data_4502494
loop_
_publ_author_name
'Ma, Qi'
'Zhu, Miaoli'
'Yuan, Caixia'
'Feng, Sisi'
'Lu, Liping'
'Wang, Qingming'

_publ_section_title
;
 A Molecular Helix: Self-Assembly of Coordination Polymers from d10Metal
 Ions and 1,10-Phenanthroline-5,6-dione (pdon) with the Bridges of
 SCN&#x2212;and Cl&#x2212;Anions
;
_journal_issue 4
_journal_name_full 'Crystal Growth &amp; Design'
_journal_page_first 1706
_journal_paper_doi 10.1021/cg901297y
_journal_volume 10
_journal_year 2010
_chemical_formula_moiety 'C13 H8 Cl N3 O3 S Zn'
_chemical_formula_sum 'C13 H8 Cl N3 O3 S Zn'
_chemical_formula_weight 387.10
_chemical_name_systematic
; 
 ? 
;
_space_group_IT_number 7
_symmetry_cell_setting monoclinic
_symmetry_space_group_name_Hall 'P -2yc'
_symmetry_space_group_name_H-M 'P 1 c 1'
_atom_sites_solution_hydrogens geom
_atom_sites_solution_primary direct
_atom_sites_solution_secondary difmap
_audit_creation_method SHELXL-97
_cell_angle_alpha 90.00
_cell_angle_beta 108.8860(10)
_cell_angle_gamma 90.00
_cell_formula_units_Z 2
_cell_length_a 8.8115(13)
_cell_length_b 12.2454(18)
_cell_length_c 7.2356(12)
_cell_measurement_reflns_used 1778
_cell_measurement_temperature 298(2)
_cell_measurement_theta_max 25.052
_cell_measurement_theta_min 2.956
_cell_volume 738.7(2)
_computing_cell_refinement 'Bruker SMART'
_computing_data_collection 'Bruker SMART'
_computing_data_reduction 'Bruker SHELXTL'
_computing_molecular_graphics 'Bruker SHELXTL'
_computing_publication_material 'Bruker SHELXTL'
_computing_structure_refinement 'SHELXL-97 (Sheldrick, 1997)'
_computing_structure_solution 'SHELXS-97 (Sheldrick, 1990)'
_diffrn_ambient_temperature 298(2)
_diffrn_measured_fraction_theta_full 0.991
_diffrn_measured_fraction_theta_max 0.991
_diffrn_measurement_device_type 'CCD area detector'
_diffrn_measurement_method 'phi and omega scans'
_diffrn_radiation_monochromator graphite
_diffrn_radiation_source 'fine-focus sealed tube'
_diffrn_radiation_type MoK\a
_diffrn_radiation_wavelength 0.71073
_diffrn_reflns_av_R_equivalents 0.0381
_diffrn_reflns_av_sigmaI/netI 0.0425
_diffrn_reflns_limit_h_max 10
_diffrn_reflns_limit_h_min -9
_diffrn_reflns_limit_k_max 14
_diffrn_reflns_limit_k_min -10
_diffrn_reflns_limit_l_max 7
_diffrn_reflns_limit_l_min -8
_diffrn_reflns_number 3794
_diffrn_reflns_theta_full 25.00
_diffrn_reflns_theta_max 25.00
_diffrn_reflns_theta_min 1.66
_exptl_absorpt_coefficient_mu 1.998
_exptl_absorpt_correction_T_max 0.9243
_exptl_absorpt_correction_T_min 0.7404
_exptl_absorpt_process_details sadabs
_exptl_crystal_colour yellow
_exptl_crystal_density_diffrn 1.740
_exptl_crystal_density_method 'not measured'
_exptl_crystal_description needle
_exptl_crystal_F_000 388
_exptl_crystal_size_max 0.16
_exptl_crystal_size_mid 0.09
_exptl_crystal_size_min 0.04
_refine_diff_density_max 0.625
_refine_diff_density_min -0.654
_refine_diff_density_rms 0.142
_refine_ls_abs_structure_details 'Flack H D (1983), 761 Friedel pairs'
_refine_ls_abs_structure_Flack 0.16(9)
_refine_ls_extinction_method none
_refine_ls_goodness_of_fit_ref 1.037
_refine_ls_hydrogen_treatment constr
_refine_ls_matrix_type full
_refine_ls_number_parameters 200
_refine_ls_number_reflns 1300
_refine_ls_number_restraints 2
_refine_ls_restrained_S_all 1.036
_refine_ls_R_factor_all 0.0596
_refine_ls_R_factor_gt 0.0544
_refine_ls_shift/su_max 0.000
_refine_ls_shift/su_mean 0.000
_refine_ls_structure_factor_coef Fsqd
_refine_ls_weighting_details 'calc w=1/[\s^2^(Fo^2^)+(0.1115P)^2^+0.0000P] where P=(Fo^2^+2Fc^2^)/3'
_refine_ls_weighting_scheme calc
_refine_ls_wR_factor_gt 0.1391
_refine_ls_wR_factor_ref 0.1419
_reflns_number_gt 1179
_reflns_number_total 1300
_reflns_threshold_expression >2sigma(I)
_cod_data_source_file cg901297y_si_002.cif
_cod_data_source_block 1-zn
_cod_original_sg_symbol_H-M 'P c'
_cod_database_code 4502494

loop_
_symmetry_equiv_pos_as_xyz
'x, y, z'
'x, -y, z+1/2'

loop_
_atom_site_label
_atom_site_type_symbol
_atom_site_fract_x
_atom_site_fract_y
_atom_site_fract_z
_atom_site_U_iso_or_equiv
_atom_site_adp_type
_atom_site_occupancy
_atom_site_symmetry_multiplicity
_atom_site_calc_flag
_atom_site_refinement_flags
Zn1 Zn 0.48179(11) 0.36431(7) 0.27138(15) 0.0304(3) Uani 1 1 d .
Cl1 Cl 0.4790(5) 0.5536(3) 0.1185(6) 0.0690(9) Uani 1 1 d .
N1 N 0.7635(16) 0.3596(9) 0.4073(19) 0.055(3) Uani 1 1 d .
N2 N 0.5610(15) 0.1937(11) 0.434(2) 0.067(3) Uani 1 1 d .
N3 N 0.2292(15) 0.3135(15) 0.163(3) 0.081(4) Uani 1 1 d .
O1 O 1.2100(15) 0.1443(9) 0.775(2) 0.092(4) Uani 1 1 d .
O2 O 1.004(2) -0.0151(10) 0.8225(17) 0.105(4) Uani 1 1 d .
O3 O 0.5077(15) 0.2761(10) -0.0185(19) 0.085(3) Uani 1 1 d .
H3C H 0.4266 0.2352 -0.0669 0.102 Uiso 1 1 d R
H3D H 0.5096 0.3232 -0.1040 0.102 Uiso 1 1 d R
S1 S -0.0922(5) 0.2528(4) 0.0166(8) 0.0782(12) Uani 1 1 d .
C1 C 0.8522(18) 0.4393(12) 0.387(2) 0.067(4) Uani 1 1 d .
H1 H 0.8055 0.5018 0.3196 0.080 Uiso 1 1 calc R
C2 C 1.021(2) 0.4316(15) 0.469(3) 0.089(5) Uani 1 1 d .
H2 H 1.0840 0.4890 0.4521 0.106 Uiso 1 1 calc R
C3 C 1.092(2) 0.3424(11) 0.571(2) 0.064(4) Uani 1 1 d .
H3 H 1.2028 0.3377 0.6233 0.077 Uiso 1 1 calc R
C4 C 0.9928(17) 0.2567(12) 0.595(2) 0.060(3) Uani 1 1 d .
C5 C 0.8238(14) 0.2671(11) 0.506(2) 0.052(3) Uani 1 1 d .
C6 C 0.7219(16) 0.1768(11) 0.5239(19) 0.053(3) Uani 1 1 d .
C7 C 0.7778(18) 0.0810(13) 0.617(2) 0.066(3) Uani 1 1 d .
C8 C 0.6740(19) -0.0022(12) 0.625(2) 0.073(4) Uani 1 1 d .
H8 H 0.7107 -0.0665 0.6925 0.087 Uiso 1 1 calc R
C9 C 0.499(3) 0.0162(18) 0.517(3) 0.094(6) Uani 1 1 d .
H9 H 0.4227 -0.0386 0.5038 0.112 Uiso 1 1 calc R
C10 C 0.459(2) 0.1145(14) 0.443(3) 0.075(4) Uani 1 1 d .
H10 H 0.3498 0.1303 0.3929 0.090 Uiso 1 1 calc R
C11 C 1.067(2) 0.1530(15) 0.700(3) 0.076(4) Uani 1 1 d .
C12 C 0.954(2) 0.0661(13) 0.719(3) 0.092(6) Uani 1 1 d .
C13 C 0.086(2) 0.2870(12) 0.102(2) 0.066(4) Uani 1 1 d .

loop_
_atom_site_aniso_label
_atom_site_aniso_U_11
_atom_site_aniso_U_22
_atom_site_aniso_U_33
_atom_site_aniso_U_23
_atom_site_aniso_U_13
_atom_site_aniso_U_12
Zn1 0.0217(5) 0.0341(5) 0.0325(5) 0.0011(6) 0.0049(3) 0.0010(6)
Cl1 0.073(2) 0.071(2) 0.0657(19) 0.0128(15) 0.0265(17) 0.0125(16)
N1 0.046(7) 0.057(8) 0.057(6) -0.010(5) 0.011(5) -0.005(5)
N2 0.061(7) 0.069(8) 0.068(7) 0.005(6) 0.015(6) -0.008(6)
N3 0.042(8) 0.090(11) 0.108(11) -0.004(9) 0.021(7) -0.001(8)
O1 0.053(7) 0.085(8) 0.118(10) 0.018(6) 0.002(6) 0.010(5)
O2 0.150(12) 0.059(6) 0.076(9) 0.011(5) -0.004(8) 0.015(8)
O3 0.091(8) 0.083(8) 0.076(7) -0.009(5) 0.022(6) -0.006(6)
S1 0.057(2) 0.099(3) 0.076(3) -0.011(2) 0.0167(19) -0.017(2)
C1 0.059(8) 0.057(8) 0.079(9) 0.009(6) 0.015(7) 0.002(6)
C2 0.087(12) 0.082(12) 0.104(14) -0.013(9) 0.040(10) -0.033(9)
C3 0.065(9) 0.045(7) 0.076(9) -0.005(6) 0.013(7) -0.011(6)
C4 0.043(7) 0.080(10) 0.056(8) -0.005(6) 0.015(6) 0.005(6)
C5 0.036(6) 0.055(7) 0.055(7) -0.013(6) 0.001(5) 0.010(5)
C6 0.056(7) 0.051(6) 0.051(6) -0.006(5) 0.015(5) -0.004(6)
C7 0.067(9) 0.071(9) 0.055(7) -0.006(6) 0.012(6) -0.006(7)
C8 0.099(12) 0.049(8) 0.064(8) 0.011(6) 0.017(8) -0.006(7)
C9 0.127(16) 0.088(15) 0.068(9) 0.029(9) 0.034(10) -0.003(12)
C10 0.066(10) 0.087(12) 0.072(9) -0.005(8) 0.021(8) -0.024(8)
C11 0.056(9) 0.103(13) 0.062(8) -0.006(8) 0.006(7) 0.000(8)
C12 0.105(16) 0.055(9) 0.087(13) 0.011(7) -0.012(11) 0.005(9)
C13 0.077(11) 0.058(8) 0.061(8) 0.006(6) 0.019(7) 0.007(7)

loop_
_atom_type_symbol
_atom_type_description
_atom_type_scat_dispersion_real
_atom_type_scat_dispersion_imag
_atom_type_scat_source
C C 0.0033 0.0016 'International Tables Vol C Tables 4.2.6.8 and 6.1.1.4'
H H 0.0000 0.0000 'International Tables Vol C Tables 4.2.6.8 and 6.1.1.4'
N N 0.0061 0.0033 'International Tables Vol C Tables 4.2.6.8 and 6.1.1.4'
O O 0.0106 0.0060 'International Tables Vol C Tables 4.2.6.8 and 6.1.1.4'
Zn Zn 0.2839 1.4301 'International Tables Vol C Tables 4.2.6.8 and 6.1.1.4'
S S 0.1246 0.1234 'International Tables Vol C Tables 4.2.6.8 and 6.1.1.4'
Cl Cl 0.1484 0.1585 'International Tables Vol C Tables 4.2.6.8 and 6.1.1.4'

loop_
_geom_angle_atom_site_label_1
_geom_angle_atom_site_label_2
_geom_angle_atom_site_label_3
_geom_angle
_geom_angle_site_symmetry_3
N3 Zn1 N1 162.0(6) .
N3 Zn1 N2 91.7(6) .
N1 Zn1 N2 70.9(4) .
N3 Zn1 O3 86.1(6) .
N1 Zn1 O3 88.2(4) .
N2 Zn1 O3 86.8(5) .
N3 Zn1 Cl1 103.6(5) .
N1 Zn1 Cl1 93.6(3) .
N2 Zn1 Cl1 164.5(3) .
O3 Zn1 Cl1 91.1(3) .
N3 Zn1 Cl1 97.2(4) 2_565
N1 Zn1 Cl1 86.9(3) 2_565
N2 Zn1 Cl1 87.5(4) 2_565
O3 Zn1 Cl1 173.4(3) 2_565
Cl1 Zn1 Cl1 93.59(7) 2_565
Zn1 Cl1 Zn1 137.11(18) 2_564
C1 N1 C5 123.0(14) .
C1 N1 Zn1 122.1(10) .
C5 N1 Zn1 114.9(9) .
C10 N2 C6 118.5(14) .
C10 N2 Zn1 124.3(11) .
C6 N2 Zn1 117.2(9) .
C13 N3 Zn1 178.6(15) .
Zn1 O3 H3C 108.4 .
Zn1 O3 H3D 110.8 .
H3C O3 H3D 108.2 .
N1 C1 C2 119.8(14) .
N1 C1 H1 120.1 .
C2 C1 H1 120.1 .
C3 C2 C1 121.4(14) .
C3 C2 H2 119.3 .
C1 C2 H2 119.3 .
C2 C3 C4 118.2(16) .
C2 C3 H3 120.9 .
C4 C3 H3 120.9 .
C3 C4 C5 118.3(14) .
C3 C4 C11 120.0(14) .
C5 C4 C11 121.6(14) .
N1 C5 C4 119.3(14) .
N1 C5 C6 122.3(11) .
C4 C5 C6 118.4(13) .
C7 C6 N2 121.1(13) .
C7 C6 C5 124.2(13) .
N2 C6 C5 114.6(12) .
C6 C7 C8 121.0(14) .
C6 C7 C12 119.9(14) .
C8 C7 C12 119.1(15) .
C7 C8 C9 116.9(13) .
C7 C8 H8 121.5 .
C9 C8 H8 121.5 .
C10 C9 C8 116.1(18) .
C10 C9 H9 121.9 .
C8 C9 H9 121.9 .
C9 C10 N2 125.9(19) .
C9 C10 H10 117.1 .
N2 C10 H10 117.1 .
O1 C11 C12 121.8(17) .
O1 C11 C4 121.5(16) .
C12 C11 C4 116.5(14) .
O2 C12 C7 120.5(19) .
O2 C12 C11 120.4(18) .
C7 C12 C11 119.1(14) .
N3 C13 S1 177.3(15) .

loop_
_geom_bond_atom_site_label_1
_geom_bond_atom_site_label_2
_geom_bond_distance
_geom_bond_site_symmetry_2
Zn1 N3 2.197(14) .
Zn1 N1 2.357(14) .
Zn1 N2 2.390(13) .
Zn1 O3 2.435(13) .
Zn1 Cl1 2.565(4) .
Zn1 Cl1 2.713(5) 2_565
Cl1 Zn1 2.713(5) 2_564
N1 C1 1.287(18) .
N1 C5 1.353(18) .
N2 C10 1.34(2) .
N2 C6 1.370(18) .
N3 C13 1.24(2) .
O1 C11 1.20(2) .
O2 C12 1.239(18) .
O3 H3C 0.8500 .
O3 H3D 0.8500 .
S1 C13 1.543(17) .
C1 C2 1.41(2) .
C1 H1 0.9300 .
C2 C3 1.35(3) .
C2 H2 0.9300 .
C3 C4 1.41(2) .
C3 H3 0.9300 .
C4 C5 1.424(19) .
C4 C11 1.51(2) .
C5 C6 1.46(2) .
C6 C7 1.36(2) .
C7 C8 1.38(2) .
C7 C12 1.50(2) .
C8 C9 1.51(3) .
C8 H8 0.9300 .
C9 C10 1.32(3) .
C9 H9 0.9300 .
C10 H10 0.9300 .
C11 C12 1.50(3) .

loop_
_geom_hbond_atom_site_label_D
_geom_hbond_atom_site_label_H
_geom_hbond_atom_site_label_A
_geom_hbond_distance_DH
_geom_hbond_distance_HA
_geom_hbond_distance_DA
_geom_hbond_angle_DHA
_geom_hbond_site_symmetry_A
_geom_hbond_publ_flag
O3 H3C O1 0.85 2.18 3.029(18) 172.4 1_454 y
O3 H3D Cl1 0.85 2.46 3.300(13) 171.6 2_564 y
C3 H3 Cl1 0.93 2.78 3.553(16) 140.7 2_665 y
C9 H9 O1 0.93 2.43 3.24(3) 145.5 2_454 y

loop_
_geom_torsion_atom_site_label_1
_geom_torsion_atom_site_label_2
_geom_torsion_atom_site_label_3
_geom_torsion_atom_site_label_4
_geom_torsion
_geom_torsion_site_symmetry_1
_geom_torsion_site_symmetry_4
N3 Zn1 Cl1 Zn1 -82.5(5) . 2_564
N1 Zn1 Cl1 Zn1 92.1(4) . 2_564
N2 Zn1 Cl1 Zn1 85.8(14) . 2_564
O3 Zn1 Cl1 Zn1 3.8(4) . 2_564
Cl1 Zn1 Cl1 Zn1 179.25(13) 2_565 2_564
N3 Zn1 N1 C1 163.5(18) . .
N2 Zn1 N1 C1 179.0(13) . .
O3 Zn1 N1 C1 91.8(12) . .
Cl1 Zn1 N1 C1 0.8(12) . .
Cl1 Zn1 N1 C1 -92.6(12) 2_565 .
N3 Zn1 N1 C5 -16(2) . .
N2 Zn1 N1 C5 -0.7(9) . .
O3 Zn1 N1 C5 -87.8(9) . .
Cl1 Zn1 N1 C5 -178.9(9) . .
Cl1 Zn1 N1 C5 87.7(9) 2_565 .
N3 Zn1 N2 C10 -4.3(14) . .
N1 Zn1 N2 C10 -179.5(14) . .
O3 Zn1 N2 C10 -90.3(13) . .
Cl1 Zn1 N2 C10 -172.9(11) . .
Cl1 Zn1 N2 C10 92.8(13) 2_565 .
N3 Zn1 N2 C6 175.6(10) . .
N1 Zn1 N2 C6 0.4(9) . .
O3 Zn1 N2 C6 89.6(10) . .
Cl1 Zn1 N2 C6 7(2) . .
Cl1 Zn1 N2 C6 -87.2(10) 2_565 .
C5 N1 C1 C2 1(2) . .
Zn1 N1 C1 C2 -178.9(12) . .
N1 C1 C2 C3 -1(3) . .
C1 C2 C3 C4 0(2) . .
C2 C3 C4 C5 2(2) . .
C2 C3 C4 C11 176.9(15) . .
C1 N1 C5 C4 1(2) . .
Zn1 N1 C5 C4 -179.4(10) . .
C1 N1 C5 C6 -178.8(14) . .
Zn1 N1 C5 C6 0.9(16) . .
C3 C4 C5 N1 -2(2) . .
C11 C4 C5 N1 -177.1(13) . .
C3 C4 C5 C6 177.4(12) . .
C11 C4 C5 C6 3(2) . .
C10 N2 C6 C7 1(2) . .
Zn1 N2 C6 C7 -178.9(10) . .
C10 N2 C6 C5 179.8(13) . .
Zn1 N2 C6 C5 -0.1(14) . .
N1 C5 C6 C7 178.2(13) . .
C4 C5 C6 C7 -2(2) . .
N1 C5 C6 N2 -0.6(18) . .
C4 C5 C6 N2 179.8(12) . .
N2 C6 C7 C8 0(2) . .
C5 C6 C7 C8 -178.5(13) . .
N2 C6 C7 C12 -178.3(14) . .
C5 C6 C7 C12 3(2) . .
C6 C7 C8 C9 3(2) . .
C12 C7 C8 C9 -178.9(17) . .
C7 C8 C9 C10 -7(3) . .
C8 C9 C10 N2 9(3) . .
C6 N2 C10 C9 -6(3) . .
C3 C4 C11 O1 5(2) . .
C5 C4 C11 C12 -5(2) . .
C8 C7 C12 O2 -7(3) . .
C6 C7 C12 C11 -6(2) . .
O1 C11 C12 O2 4(3) . .
C4 C11 C12 C7 6(2) . .
